data_7152850
loop_
_publ_author_name
'Shankar, Sreejith P.'
'Jagodzinska, Monika'
'Malpezzi, Luciana'
'Lazzari, Paolo'
'Manca, Ilaria'
'Greig, Iain R.'
'Sani, Monica'
'Zanda, Matteo'

_publ_section_title
;
 Synthesis and structure-activity relationship studies of novel tubulysin
 U analogues - effect on cytotoxicity of structural variations in the
 tubuvaline fragment.
;
_journal_issue 14
_journal_name_full 'Organic &amp; biomolecular chemistry'
_journal_page_first 2273
_journal_page_last 2287
_journal_paper_doi 10.1039/c3ob27111k
_journal_volume 11
_journal_year 2013
_chemical_formula_moiety 'C17 H28 N2 O5 S'
_chemical_formula_sum 'C17 H28 N2 O5 S'
_chemical_formula_weight 372.47
_chemical_name_systematic
;
Ethyl 2-(3-(tert-butoxycarbonylamino)-4-methylpentanoyl)
thiazole-4-carboxylate
;
_space_group_IT_number 14
_symmetry_cell_setting monoclinic
_symmetry_space_group_name_Hall '-P 2ybc'
_symmetry_space_group_name_H-M 'P 1 21/c 1'
_atom_sites_solution_hydrogens geom
_atom_sites_solution_primary direct
_atom_sites_solution_secondary difmap
_audit_creation_method SHELXL-97
_cell_angle_alpha 90.000(5)
_cell_angle_beta 98.510(5)
_cell_angle_gamma 90.000(5)
_cell_formula_units_Z 4
_cell_length_a 12.756(5)
_cell_length_b 15.696(5)
_cell_length_c 10.018(5)
_cell_measurement_reflns_used 66
_cell_measurement_temperature 293(2)
_cell_measurement_theta_max 30.15
_cell_measurement_theta_min 5.73
_cell_volume 1983.7(14)
_computing_cell_refinement 'XSCANS (Siemens, 1996)'
_computing_data_collection 'XSCANS (Siemens, 1996)'
_computing_data_reduction 'XSCANS (Siemens, 1996)'
_computing_molecular_graphics 'SHELXTL/PC (Sheldrick, 1996)'
_computing_publication_material 'SHELXL-97 (Sheldrick, 1997)'
_computing_structure_refinement 'SHELXL-97 (Sheldrick, 1997)'
_computing_structure_solution 'SIR97 (Altomare et al.,1999)'
_diffrn_ambient_temperature 293(2)
_diffrn_measured_fraction_theta_full 0.960
_diffrn_measured_fraction_theta_max 0.960
_diffrn_measurement_device_type 'Siemens P4 diffractometer'
_diffrn_measurement_method \q/2\q
_diffrn_radiation_monochromator graphite
_diffrn_radiation_source 'fine-focus sealed tube'
_diffrn_radiation_type CuK\a
_diffrn_radiation_wavelength 1.54179
_diffrn_reflns_av_R_equivalents 0.1023
_diffrn_reflns_av_sigmaI/netI 0.0971
_diffrn_reflns_limit_h_max 14
_diffrn_reflns_limit_h_min -14
_diffrn_reflns_limit_k_max 18
_diffrn_reflns_limit_k_min -18
_diffrn_reflns_limit_l_max 10
_diffrn_reflns_limit_l_min -11
_diffrn_reflns_number 6420
_diffrn_reflns_theta_full 65.00
_diffrn_reflns_theta_max 65.00
_diffrn_reflns_theta_min 3.50
_diffrn_standards_decay_% 3
_diffrn_standards_interval_count 200
_diffrn_standards_number 3
_exptl_absorpt_coefficient_mu 1.690
_exptl_absorpt_correction_T_max 0.9054
_exptl_absorpt_correction_T_min 0.2966
_exptl_absorpt_correction_type psi-scan
_exptl_absorpt_process_details '(XSCANS, Siemens 1996)'
_exptl_crystal_colour colourless
_exptl_crystal_density_diffrn 1.247
_exptl_crystal_density_method 'not measured'
_exptl_crystal_description plate
_exptl_crystal_F_000 800
_exptl_crystal_size_max 0.95
_exptl_crystal_size_mid 0.35
_exptl_crystal_size_min 0.06
_refine_diff_density_max 0.291
_refine_diff_density_min -0.247
_refine_diff_density_rms 0.050
_refine_ls_extinction_coef 0.0016(3)
_refine_ls_extinction_expression Fc^*^=kFc[1+0.001xFc^2^\l^3^/sin(2\q)]^-1/4^
_refine_ls_extinction_method SHELXL
_refine_ls_goodness_of_fit_ref 1.057
_refine_ls_hydrogen_treatment mixed
_refine_ls_matrix_type full
_refine_ls_number_parameters 250
_refine_ls_number_reflns 3233
_refine_ls_number_restraints 0
_refine_ls_restrained_S_all 1.057
_refine_ls_R_factor_all 0.0768
_refine_ls_R_factor_gt 0.0552
_refine_ls_shift/su_max 0.021
_refine_ls_shift/su_mean 0.001
_refine_ls_structure_factor_coef Fsqd
_refine_ls_weighting_details 'calc w=1/[\s^2^(Fo^2^)+(0.0611P)^2^+0.3346P] where P=(Fo^2^+2Fc^2^)/3'
_refine_ls_weighting_scheme calc
_refine_ls_wR_factor_gt 0.1423
_refine_ls_wR_factor_ref 0.1584
_reflns_number_gt 2392
_reflns_number_total 3233
_reflns_threshold_expression >2sigma(I)
_cod_data_source_file c3ob27111k.txt
_cod_data_source_block ms992
_cod_depositor_comments
;
The following automatic conversions were performed:

'_exptl_absorpt_correction_type' value 'psi scan' changed to
'psi-scan' according to
/home/saulius/struct/CIF-dictionaries/cif_core.dic dictionary named
'cif_core.dic' version 2.4.2 from 2011-04-26.

Automatic conversion script
Id: cif_fix_values 1891 2012-01-12 08:04:46Z andrius 
;
_cod_original_sg_symbol_H-M P21/c
_cod_database_code 7152850

loop_
_symmetry_equiv_pos_as_xyz
'x, y, z'
'-x, y+1/2, -z+1/2'
'-x, -y, -z'
'x, -y-1/2, z-1/2'

loop_
_atom_site_label
_atom_site_type_symbol
_atom_site_fract_x
_atom_site_fract_y
_atom_site_fract_z
_atom_site_U_iso_or_equiv
_atom_site_adp_type
_atom_site_occupancy
_atom_site_symmetry_multiplicity
_atom_site_calc_flag
_atom_site_refinement_flags
_atom_site_disorder_assembly
_atom_site_disorder_group
S S 0.70862(7) 0.09334(6) 0.78561(8) 0.0517(3) Uani 1 1 d . . .
O1 O 0.8424(2) 0.21530(18) 0.9204(2) 0.0489(6) Uani 1 1 d . . .
H1O H 0.826(4) 0.270(4) 0.942(4) 0.059 Uiso 0.80(8) 1 d P A 1
H1O' H 0.788(18) 0.219(13) 0.952(19) 0.059 Uiso 0.20(8) 1 d P A 2
O2 O 0.5947(2) 0.01626(19) 0.3525(3) 0.0783(8) Uani 1 1 d . . .
O3 O 0.73827(19) 0.08769(15) 0.3129(2) 0.0604(7) Uani 1 1 d . . .
O4 O 1.20704(17) 0.26307(17) 1.0719(2) 0.0590(7) Uani 1 1 d . . .
O5 O 1.31928(16) 0.21980(15) 0.92922(18) 0.0498(6) Uani 1 1 d . . .
N1 N 0.77294(18) 0.14980(14) 0.5724(2) 0.0382(6) Uani 1 1 d . . .
N2 N 1.15480(18) 0.25308(17) 0.8459(2) 0.0416(6) Uani 1 1 d . . .
H2N H 1.181(3) 0.244(2) 0.768(3) 0.053(9) Uiso 1 1 d . . .
C1 C 1.0449(2) 0.27866(19) 0.8485(3) 0.0395(7) Uani 1 1 d . . .
H1 H 1.029(2) 0.2742(17) 0.942(3) 0.038(7) Uiso 1 1 d . . .
C2 C 0.9720(2) 0.21367(18) 0.7671(3) 0.0385(6) Uani 1 1 d . . .
H2B H 0.9792 0.2189 0.6724 0.046 Uiso 1 1 calc R . .
H2C H 0.9944 0.1567 0.7961 0.046 Uiso 1 1 calc R . .
C3 C 0.8557(2) 0.22504(18) 0.7827(3) 0.0387(6) Uani 1 1 d . . .
H3 H 0.827(2) 0.2845(18) 0.749(3) 0.037(7) Uiso 1 1 d . . .
C4 C 0.7850(2) 0.15997(17) 0.7036(3) 0.0362(6) Uani 1 1 d . . .
C5 C 1.0249(3) 0.3715(2) 0.8084(3) 0.0489(8) Uani 1 1 d . . .
H5 H 0.954(3) 0.3845(19) 0.815(3) 0.046(8) Uiso 1 1 d . . .
C6 C 1.0412(4) 0.3910(2) 0.6646(4) 0.0735(11) Uani 1 1 d . . .
H6A H 0.9983 0.3534 0.6037 0.110 Uiso 1 1 calc R . .
H6B H 1.1145 0.3831 0.6558 0.110 Uiso 1 1 calc R . .
H6C H 1.0212 0.4490 0.6433 0.110 Uiso 1 1 calc R . .
C7 C 1.0912(3) 0.4311(3) 0.9071(4) 0.0764(12) Uani 1 1 d . . .
H7A H 1.0794 0.4183 0.9974 0.115 Uiso 1 1 calc R . .
H7B H 1.0711 0.4890 0.8858 0.115 Uiso 1 1 calc R . .
H7C H 1.1649 0.4236 0.9002 0.115 Uiso 1 1 calc R . .
C8 C 0.6564(2) 0.0507(2) 0.6355(3) 0.0496(8) Uani 1 1 d . . .
H8 H 0.6052 0.0080 0.6247 0.059 Uiso 1 1 calc R . .
C9 C 0.6987(2) 0.08656(18) 0.5331(3) 0.0392(6) Uani 1 1 d . . .
C10 C 0.6704(2) 0.0602(2) 0.3914(3) 0.0484(8) Uani 1 1 d . . .
C11 C 0.7279(3) 0.0528(3) 0.1761(3) 0.0737(12) Uani 1 1 d . . .
H11A H 0.7540 0.0938 0.1165 0.088 Uiso 1 1 calc R . .
H11B H 0.6538 0.0419 0.1429 0.088 Uiso 1 1 calc R . .
C12 C 0.7885(4) -0.0269(3) 0.1757(4) 0.0903(14) Uani 1 1 d . . .
H12A H 0.7810 -0.0493 0.0856 0.135 Uiso 1 1 calc R . .
H12B H 0.7621 -0.0677 0.2340 0.135 Uiso 1 1 calc R . .
H12C H 0.8620 -0.0159 0.2074 0.135 Uiso 1 1 calc R . .
C13 C 1.2254(2) 0.24692(19) 0.9588(3) 0.0390(6) Uani 1 1 d . . .
C14 C 1.4121(3) 0.2156(3) 1.0359(3) 0.0566(9) Uani 1 1 d . . .
C15 C 1.4981(3) 0.1862(4) 0.9575(4) 0.1027(18) Uani 1 1 d . . .
H15A H 1.4820 0.1299 0.9231 0.154 Uiso 1 1 calc R . .
H15B H 1.5649 0.1856 1.0159 0.154 Uiso 1 1 calc R . .
H15C H 1.5021 0.2245 0.8837 0.154 Uiso 1 1 calc R . .
C16 C 1.3943(3) 0.1522(3) 1.1437(4) 0.0790(12) Uani 1 1 d . . .
H16A H 1.3801 0.0971 1.1035 0.119 Uiso 1 1 calc R . .
H16B H 1.3349 0.1699 1.1856 0.119 Uiso 1 1 calc R . .
H16C H 1.4565 0.1493 1.2104 0.119 Uiso 1 1 calc R . .
C17 C 1.4366(3) 0.3035(3) 1.0917(4) 0.0877(15) Uani 1 1 d . . .
H17A H 1.3813 0.3215 1.1408 0.132 Uiso 1 1 calc R . .
H17B H 1.4411 0.3424 1.0188 0.132 Uiso 1 1 calc R . .
H17C H 1.5029 0.3026 1.1511 0.132 Uiso 1 1 calc R . .

loop_
_atom_site_aniso_label
_atom_site_aniso_U_11
_atom_site_aniso_U_22
_atom_site_aniso_U_33
_atom_site_aniso_U_23
_atom_site_aniso_U_13
_atom_site_aniso_U_12
S 0.0514(5) 0.0632(5) 0.0433(5) 0.0056(3) 0.0156(4) -0.0102(4)
O1 0.0552(15) 0.0592(16) 0.0350(12) -0.0060(10) 0.0153(10) 0.0018(11)
O2 0.0657(18) 0.097(2) 0.0680(16) -0.0099(14) -0.0058(13) -0.0368(15)
O3 0.0653(15) 0.0764(17) 0.0394(12) -0.0101(10) 0.0077(11) -0.0239(13)
O4 0.0493(13) 0.100(2) 0.0281(11) -0.0023(10) 0.0083(10) -0.0014(12)
O5 0.0382(11) 0.0789(15) 0.0312(10) -0.0029(10) 0.0017(9) 0.0071(10)
N1 0.0375(13) 0.0410(13) 0.0353(13) 0.0018(10) 0.0025(10) -0.0026(10)
N2 0.0328(12) 0.0647(16) 0.0273(12) -0.0045(11) 0.0050(10) 0.0018(12)
C1 0.0346(15) 0.0521(17) 0.0333(15) -0.0056(12) 0.0098(12) -0.0012(13)
C2 0.0378(15) 0.0464(16) 0.0322(14) -0.0059(12) 0.0078(12) -0.0001(12)
C3 0.0421(16) 0.0424(16) 0.0324(15) -0.0013(12) 0.0083(12) 0.0016(12)
C4 0.0342(14) 0.0397(15) 0.0349(15) 0.0022(11) 0.0059(11) 0.0028(12)
C5 0.0420(18) 0.0471(18) 0.058(2) -0.0082(14) 0.0091(15) -0.0008(14)
C6 0.090(3) 0.060(2) 0.070(2) 0.0141(18) 0.011(2) 0.008(2)
C7 0.078(3) 0.058(2) 0.090(3) -0.023(2) 0.004(2) -0.012(2)
C8 0.0422(17) 0.0546(19) 0.0521(19) 0.0031(14) 0.0077(14) -0.0110(14)
C9 0.0348(15) 0.0420(16) 0.0405(16) 0.0021(12) 0.0044(12) -0.0008(12)
C10 0.0396(16) 0.0566(19) 0.0469(18) 0.0019(14) -0.0003(14) -0.0042(14)
C11 0.092(3) 0.089(3) 0.0379(19) -0.0146(18) 0.0032(19) -0.018(2)
C12 0.102(4) 0.085(3) 0.083(3) -0.031(2) 0.010(3) -0.005(3)
C13 0.0375(15) 0.0506(16) 0.0300(15) 0.0017(12) 0.0089(12) -0.0027(13)
C14 0.0384(17) 0.092(3) 0.0355(16) 0.0071(16) -0.0082(13) 0.0070(17)
C15 0.050(2) 0.194(6) 0.063(3) 0.011(3) 0.004(2) 0.037(3)
C16 0.081(3) 0.089(3) 0.060(2) 0.021(2) -0.010(2) 0.010(2)
C17 0.074(3) 0.107(4) 0.075(3) 0.002(2) -0.014(2) -0.038(3)

loop_
_atom_type_symbol
_atom_type_description
_atom_type_scat_dispersion_real
_atom_type_scat_dispersion_imag
_atom_type_scat_source
C C 0.0181 0.0091 'International Tables Vol C Tables 4.2.6.8 and 6.1.1.4'
H H 0.0000 0.0000 'International Tables Vol C Tables 4.2.6.8 and 6.1.1.4'
N N 0.0311 0.0180 'International Tables Vol C Tables 4.2.6.8 and 6.1.1.4'
O O 0.0492 0.0322 'International Tables Vol C Tables 4.2.6.8 and 6.1.1.4'
S S 0.3331 0.5567 'International Tables Vol C Tables 4.2.6.8 and 6.1.1.4'

loop_
_geom_angle_atom_site_label_1
_geom_angle_atom_site_label_2
_geom_angle_atom_site_label_3
_geom_angle
C8 S C4 89.56(14)
C10 O3 C11 117.2(3)
C13 O5 C14 120.0(2)
C4 N1 C9 110.2(2)
C13 N2 C1 122.1(2)
N2 C1 C5 112.4(3)
N2 C1 C2 108.4(2)
C5 C1 C2 115.6(2)
C3 C2 C1 113.0(2)
O1 C3 C4 106.8(2)
O1 C3 C2 110.1(2)
C4 C3 C2 112.5(2)
N1 C4 C3 125.6(3)
N1 C4 S 114.5(2)
C3 C4 S 119.9(2)
C6 C5 C1 113.8(3)
C6 C5 C7 110.5(3)
C1 C5 C7 111.2(3)
C9 C8 S 111.1(2)
C8 C9 N1 114.5(3)
C8 C9 C10 123.2(3)
N1 C9 C10 122.3(3)
O2 C10 O3 123.9(3)
O2 C10 C9 122.9(3)
O3 C10 C9 113.1(3)
O3 C11 C12 110.2(3)
O4 C13 N2 124.9(3)
O4 C13 O5 124.8(3)
N2 C13 O5 110.2(2)
O5 C14 C17 109.2(3)
O5 C14 C16 111.0(3)
C17 C14 C16 112.6(3)
O5 C14 C15 101.7(3)
C17 C14 C15 110.2(4)
C16 C14 C15 111.5(4)

loop_
_geom_bond_atom_site_label_1
_geom_bond_atom_site_label_2
_geom_bond_distance
S C8 1.691(3)
S C4 1.719(3)
O1 C3 1.423(3)
O2 C10 1.204(4)
O3 C10 1.324(4)
O3 C11 1.464(4)
O4 C13 1.218(3)
O5 C13 1.345(3)
O5 C14 1.474(3)
N1 C4 1.310(3)
N1 C9 1.388(3)
N2 C13 1.341(3)
N2 C1 1.462(4)
C1 C5 1.522(4)
C1 C2 1.532(4)
C2 C3 1.525(4)
C3 C4 1.508(4)
C5 C6 1.517(5)
C5 C7 1.524(4)
C8 C9 1.351(4)
C9 C10 1.471(4)
C11 C12 1.471(5)
C14 C17 1.503(6)
C14 C16 1.510(5)
C14 C15 1.514(5)

loop_
_geom_hbond_atom_site_label_D
_geom_hbond_atom_site_label_H
_geom_hbond_atom_site_label_A
_geom_hbond_distance_DH
_geom_hbond_distance_HA
_geom_hbond_distance_DA
_geom_hbond_angle_DHA
_geom_hbond_site_symmetry_A
O1 H1O N1 0.91(6) 2.01(5) 2.826(3) 149(4) 4_566
N2 H2N O4 0.90(4) 2.05(4) 2.930(3) 166(3) 4_565

loop_
_geom_torsion_atom_site_label_1
_geom_torsion_atom_site_label_2
_geom_torsion_atom_site_label_3
_geom_torsion_atom_site_label_4
_geom_torsion
C13 N2 C1 C5 101.4(3)
C13 N2 C1 C2 -129.6(3)
N2 C1 C2 C3 170.1(2)
C5 C1 C2 C3 -62.7(3)
C1 C2 C3 O1 -60.2(3)
C1 C2 C3 C4 -179.2(2)
C9 N1 C4 C3 -177.6(2)
C9 N1 C4 S 0.6(3)
O1 C3 C4 N1 178.4(3)
C2 C3 C4 N1 -60.7(4)
O1 C3 C4 S 0.3(3)
C2 C3 C4 S 121.3(2)
C8 S C4 N1 -0.9(2)
C8 S C4 C3 177.4(2)
N2 C1 C5 C6 63.2(4)
C2 C1 C5 C6 -62.0(4)
N2 C1 C5 C7 -62.4(3)
C2 C1 C5 C7 172.4(3)
C4 S C8 C9 0.9(3)
S C8 C9 N1 -0.8(4)
S C8 C9 C10 178.2(2)
C4 N1 C9 C8 0.1(4)
C4 N1 C9 C10 -178.8(3)
C11 O3 C10 O2 -8.6(5)
C11 O3 C10 C9 169.6(3)
C8 C9 C10 O2 13.8(5)
N1 C9 C10 O2 -167.3(3)
C8 C9 C10 O3 -164.3(3)
N1 C9 C10 O3 14.5(4)
C10 O3 C11 C12 -87.0(4)
C1 N2 C13 O4 -1.5(5)
C1 N2 C13 O5 178.1(3)
C14 O5 C13 O4 -6.0(5)
C14 O5 C13 N2 174.4(3)
C13 O5 C14 C17 -61.2(4)
C13 O5 C14 C16 63.5(4)
C13 O5 C14 C15 -177.7(3)
